data_2205702
loop_
_publ_author_name
'V\%aben\/o, Jon'
'Ingebrigtsen, Truls'
'Lejon, Tore'
'Luthman, Kristina'
'Hansen, Lars Kr.'

_publ_section_title Benzyl-5-[<i>N</i>-(<i>tert</i>-butoxycarbonyl)amino]-4-oxo-6-phenylhexanoate
_journal_issue 5
_journal_name_full 'Acta Crystallographica Section E'
_journal_page_first o1331
_journal_page_last o1332
_journal_paper_doi 10.1107/S1600536805010895
_journal_volume 61
_journal_year 2005
_chemical_formula_moiety 'C24 H29 N O5'
_chemical_formula_sum 'C24 H29 N O5'
_chemical_formula_weight 411.48
_chemical_name_systematic
;
  ?
;
_space_group_IT_number 14
_symmetry_cell_setting monoclinic
_symmetry_space_group_name_Hall '-P 2yab'
_symmetry_space_group_name_H-M 'P 1 21/a 1'
_atom_sites_solution_hydrogens geom
_atom_sites_solution_primary direct
_atom_sites_solution_secondary difmap
_audit_creation_method SHELXL-97
_cell_angle_alpha 90.00
_cell_angle_beta 98.353(16)
_cell_angle_gamma 90.00
_cell_formula_units_Z 4
_cell_length_a 9.6080(19)
_cell_length_b 22.856(4)
_cell_length_c 10.2908(17)
_cell_measurement_reflns_used 25
_cell_measurement_temperature 298(2)
_cell_measurement_theta_max 20
_cell_measurement_theta_min 12
_cell_volume 2235.9(7)
_computing_cell_refinement 'CELDIM in CAD4-PC Software'
_computing_data_collection 'CAD4-PC Software (Enraf-Nonius, 1992)'
_computing_data_reduction 'XCAD (McArdle & Higgins, 1995)'
_computing_molecular_graphics 'ORTEX (McArdle, 1995)'
_computing_publication_material 'OSCAIL (Version 9; McArdle, 1993)'
_computing_structure_refinement 'SHELXL97 (Sheldrick, 1997)'
_computing_structure_solution 'SHELXS97 (Sheldrick, 1997)'
_diffrn_ambient_temperature 298(2)
_diffrn_measured_fraction_theta_full 0.999
_diffrn_measured_fraction_theta_max 0.999
_diffrn_measurement_device_type 'Enraf-Nonius CAD4'
_diffrn_measurement_method \w--2\q
_diffrn_radiation_monochromator graphite
_diffrn_radiation_source 'fine-focus sealed tube'
_diffrn_radiation_type MoK\a
_diffrn_radiation_wavelength 0.71069
_diffrn_reflns_av_R_equivalents 0.0102
_diffrn_reflns_av_sigmaI/netI 0.0732
_diffrn_reflns_limit_h_max 11
_diffrn_reflns_limit_h_min 0
_diffrn_reflns_limit_k_max 27
_diffrn_reflns_limit_k_min 0
_diffrn_reflns_limit_l_max 12
_diffrn_reflns_limit_l_min -12
_diffrn_reflns_number 4262
_diffrn_reflns_theta_full 24.99
_diffrn_reflns_theta_max 24.99
_diffrn_reflns_theta_min 1.78
_diffrn_standards_decay_% 2
_diffrn_standards_interval_time 120
_diffrn_standards_number 3
_exptl_absorpt_coefficient_mu 0.085
_exptl_absorpt_correction_T_max 0.9915
_exptl_absorpt_correction_T_min 0.9667
_exptl_absorpt_correction_type psi-scan
_exptl_absorpt_process_details '(ABSCALC in OSCAIL; McArdle & Daly, 1999; North et al, 1968)'
_exptl_crystal_colour colourless
_exptl_crystal_density_diffrn 1.222
_exptl_crystal_density_method 'not measured'
_exptl_crystal_description block
_exptl_crystal_F_000 880
_exptl_crystal_size_max 0.40
_exptl_crystal_size_mid 0.20
_exptl_crystal_size_min 0.10
_refine_diff_density_max 0.149
_refine_diff_density_min -0.138
_refine_ls_extinction_coef 0.0041(8)
_refine_ls_extinction_expression Fc^*^=kFc[1+0.001xFc^2^\l^3^/sin(2\q)]^-1/4^
_refine_ls_extinction_method SHELXL
_refine_ls_goodness_of_fit_ref 0.912
_refine_ls_hydrogen_treatment mixed
_refine_ls_matrix_type full
_refine_ls_number_parameters 389
_refine_ls_number_reflns 3941
_refine_ls_number_restraints 66
_refine_ls_restrained_S_all 0.906
_refine_ls_R_factor_all 0.1193
_refine_ls_R_factor_gt 0.0354
_refine_ls_shift/su_max 0.001
_refine_ls_shift/su_mean 0.000
_refine_ls_structure_factor_coef Fsqd
_refine_ls_weighting_details 'calc w = 1/[\s^2^(Fo^2^)+(0.0484P)^2^] where P = (Fo^2^+2Fc^2^)/3'
_refine_ls_weighting_scheme calc
_refine_ls_wR_factor_gt 0.0816
_refine_ls_wR_factor_ref 0.0987
_reflns_number_gt 1759
_reflns_number_total 3941
_reflns_threshold_expression I>2\s(I)
_cod_data_source_file er6008.cif
_cod_data_source_block I
_cod_original_sg_symbol_H-M 'P 21/a'
_cod_database_code 2205702
_cod_database_fobs_code 2205702

loop_
_symmetry_equiv_pos_as_xyz
'x, y, z'
'x+1/2, -y+1/2, z'
'-x, -y, -z'
'-x-1/2, y-1/2, -z'

loop_
_atom_site_label
_atom_site_fract_x
_atom_site_fract_y
_atom_site_fract_z
_atom_site_U_iso_or_equiv
_atom_site_adp_type
_atom_site_calc_flag
_atom_site_refinement_flags
_atom_site_occupancy
_atom_site_disorder_assembly
_atom_site_disorder_group
_atom_site_type_symbol
C181 1.5779(10) 0.3446(5) 0.3571(12) 0.080(4) Uani d PDU 0.50 A 1 C
H18A 1.5884 0.3461 0.2648 0.104 Uiso calc PR 0.50 A 1 H
H18B 1.5172 0.3119 0.3707 0.104 Uiso calc PR 0.50 A 1 H
C182 1.6109(11) 0.3631(6) 0.3325(12) 0.089(5) Uani d PDU 0.50 A 2 C
H18C 1.6565 0.3859 0.2713 0.116 Uiso calc PR 0.50 A 2 H
H18D 1.5577 0.3318 0.2846 0.116 Uiso calc PR 0.50 A 2 H
O1 0.70516(14) 0.54106(6) 0.08083(12) 0.0509(4) Uani d . 1 . . O
N1 0.86413(17) 0.47118(7) 0.10717(18) 0.0466(5) Uani d . 1 . . N
O3 1.14442(15) 0.50649(7) 0.19428(14) 0.0596(4) Uani d . 1 . . O
O2 0.79986(15) 0.51283(6) 0.28717(14) 0.0595(4) Uani d . 1 . . O
O5 1.51713(17) 0.40063(9) 0.39874(19) 0.0963(6) Uani d DU 1 . . O
O4 1.31815(19) 0.36080(9) 0.3081(2) 0.0983(6) Uani d . 1 . . O
H22 2.057(3) 0.2990(12) 0.659(3) 0.105(10) Uiso d . 1 . . H
H12 0.733(3) 0.2353(13) 0.148(3) 0.118(11) Uiso d . 1 . . H
H11 0.623(3) 0.2373(12) -0.076(3) 0.097(10) Uiso d . 1 . . H
H1 0.8611(17) 0.4734(7) 0.0249(17) 0.028(5) Uiso d . 1 . . H
H6 0.9239(16) 0.4157(7) 0.2501(16) 0.024(4) Uiso d . 1 . . H
H162 1.345(2) 0.4881(9) 0.377(2) 0.070(7) Uiso d . 1 . . H
H4B 0.726(3) 0.6136(11) 0.301(3) 0.091(8) Uiso d . 1 . . H
H2C 0.540(2) 0.5330(10) 0.273(2) 0.078(8) Uiso d . 1 . . H
H72 1.049(2) 0.4062(8) 0.024(2) 0.053(6) Uiso d . 1 . . H
H71 1.094(2) 0.3660(9) 0.1499(19) 0.060(6) Uiso d . 1 . . H
H152 1.1168(19) 0.4121(9) 0.4020(18) 0.044(6) Uiso d . 1 . . H
H3A 0.470(2) 0.6372(11) 0.002(2) 0.081(8) Uiso d . 1 . . H
H161 1.336(2) 0.4533(8) 0.516(2) 0.063(6) Uiso d . 1 . . H
H151 1.111(2) 0.4769(9) 0.445(2) 0.066(7) Uiso d . 1 . . H
H4A 0.630(3) 0.6597(12) 0.215(2) 0.082(9) Uiso d . 1 . . H
H13 0.906(2) 0.3002(10) 0.215(2) 0.070(8) Uiso d . 1 . . H
H9 0.871(2) 0.3683(9) -0.1407(19) 0.050(6) Uiso d . 1 . . H
H4C 0.760(3) 0.6463(12) 0.171(3) 0.098(10) Uiso d . 1 . . H
H23 1.986(3) 0.4001(12) 0.632(3) 0.108(10) Uiso d . 1 . . H
H3B 0.607(3) 0.6268(10) -0.052(2) 0.078(9) Uiso d . 1 . . H
H21 1.907(3) 0.2254(14) 0.555(3) 0.121(11) Uiso d . 1 . . H
H10 0.693(3) 0.3053(10) -0.222(2) 0.085(8) Uiso d . 1 . . H
H2A 0.452(3) 0.5240(11) 0.131(2) 0.083(9) Uiso d . 1 . . H
H20 1.705(3) 0.2501(11) 0.428(2) 0.084(9) Uiso d . 1 . . H
H2B 0.433(3) 0.5790(11) 0.211(2) 0.089(9) Uiso d . 1 . . H
H24 1.790(2) 0.4184(11) 0.492(2) 0.078(8) Uiso d . 1 . . H
H3C 0.494(3) 0.5756(13) -0.065(3) 0.125(12) Uiso d . 1 . . H
C1 0.6052(2) 0.58389(9) 0.1218(2) 0.0483(5) Uani d . 1 . . C
C2 0.4974(3) 0.55232(14) 0.1892(3) 0.0657(7) Uani d . 1 . . C
C3 0.5390(4) 0.60845(15) -0.0087(3) 0.0733(8) Uani d . 1 . . C
C4 0.6830(4) 0.62989(13) 0.2078(3) 0.0730(8) Uani d . 1 . . C
C5 0.7894(2) 0.50919(9) 0.1688(2) 0.0428(5) Uani d . 1 . . C
C6 0.9665(2) 0.43367(9) 0.1832(2) 0.0422(5) Uani d . 1 . . C
C7 1.0166(2) 0.38596(10) 0.0964(3) 0.0516(6) Uani d . 1 . . C
C8 0.9040(2) 0.34231(9) 0.0461(2) 0.0473(5) Uani d . 1 . . C
C9 0.8418(3) 0.34267(11) -0.0827(3) 0.0585(6) Uani d . 1 . . C
C10 0.7380(3) 0.30259(12) -0.1292(3) 0.0710(8) Uani d . 1 . . C
C11 0.6948(3) 0.26261(13) -0.0451(4) 0.0809(9) Uani d . 1 . . C
C12 0.7550(3) 0.26139(12) 0.0829(4) 0.0822(9) Uani d . 1 . . C
C13 0.8598(3) 0.30065(11) 0.1281(3) 0.0667(7) Uani d . 1 . . C
C14 1.0931(2) 0.46717(9) 0.24977(19) 0.0428(5) Uani d . 1 . . C
C15 1.1519(2) 0.44932(12) 0.3875(2) 0.0493(6) Uani d . 1 A . C
C16 1.3109(2) 0.45203(11) 0.4194(3) 0.0546(6) Uani d . 1 . . C
C17 1.3795(2) 0.39975(11) 0.3696(2) 0.0582(6) Uani d . 1 A . C
C19 1.7203(2) 0.33790(13) 0.4415(2) 0.0636(7) Uani d DU 1 . . C
C20 1.7576(3) 0.27986(15) 0.4633(3) 0.0806(9) Uani d U 1 A . C
C21 1.8819(4) 0.26540(15) 0.5432(3) 0.0884(9) Uani d U 1 . . C
C22 1.9653(4) 0.30806(16) 0.6028(3) 0.0840(9) Uani d U 1 A . C
C23 1.9293(3) 0.36500(14) 0.5851(3) 0.0711(7) Uani d U 1 . . C
C24 1.8070(3) 0.37957(14) 0.5049(2) 0.0665(7) Uani d U 1 A . C

loop_
_atom_site_aniso_label
_atom_site_aniso_U_11
_atom_site_aniso_U_22
_atom_site_aniso_U_33
_atom_site_aniso_U_12
_atom_site_aniso_U_13
_atom_site_aniso_U_23
C181 0.056(6) 0.112(7) 0.072(5) 0.031(6) 0.009(4) -0.019(5)
C182 0.038(4) 0.136(10) 0.091(7) 0.016(5) 0.002(4) -0.030(6)
O1 0.0488(8) 0.0598(9) 0.0434(8) 0.0192(7) 0.0041(7) 0.0046(7)
N1 0.0463(11) 0.0585(11) 0.0348(10) 0.0127(9) 0.0053(8) 0.0000(9)
O3 0.0568(9) 0.0617(10) 0.0590(9) -0.0087(8) 0.0039(7) 0.0130(8)
O2 0.0664(10) 0.0713(10) 0.0398(9) 0.0204(8) 0.0047(7) 0.0004(7)
O5 0.0468(11) 0.1281(17) 0.1068(14) 0.0252(11) -0.0131(10) -0.0358(12)
O4 0.0694(13) 0.0965(14) 0.1239(16) 0.0118(12) -0.0030(11) -0.0348(13)
C1 0.0436(13) 0.0485(13) 0.0529(13) 0.0130(11) 0.0073(10) 0.0007(11)
C2 0.0483(16) 0.076(2) 0.0733(19) 0.0060(15) 0.0111(14) 0.0040(17)
C3 0.074(2) 0.080(2) 0.0661(18) 0.0353(18) 0.0106(16) 0.0137(16)
C4 0.080(2) 0.0518(18) 0.086(2) 0.0025(17) 0.0084(18) -0.0065(16)
C5 0.0387(11) 0.0458(12) 0.0434(13) 0.0023(10) 0.0042(10) 0.0001(11)
C6 0.0368(11) 0.0454(12) 0.0449(12) 0.0051(10) 0.0069(10) 0.0058(11)
C7 0.0474(14) 0.0510(14) 0.0584(14) 0.0077(12) 0.0141(12) -0.0001(12)
C8 0.0471(13) 0.0400(12) 0.0571(14) 0.0090(10) 0.0158(11) -0.0039(11)
C9 0.0639(16) 0.0533(15) 0.0610(17) 0.0012(13) 0.0182(14) 0.0002(13)
C10 0.0688(18) 0.0699(18) 0.074(2) -0.0040(15) 0.0097(16) -0.0249(16)
C11 0.070(2) 0.0571(19) 0.119(3) -0.0116(15) 0.0274(19) -0.0331(19)
C12 0.103(2) 0.0527(18) 0.097(3) -0.0124(17) 0.035(2) -0.0002(17)
C13 0.084(2) 0.0529(16) 0.0650(18) 0.0045(15) 0.0154(15) 0.0041(14)
C14 0.0413(12) 0.0449(13) 0.0441(12) 0.0079(10) 0.0122(10) 0.0030(10)
C15 0.0428(13) 0.0603(15) 0.0456(13) 0.0005(12) 0.0088(10) 0.0023(12)
C16 0.0477(14) 0.0659(17) 0.0480(15) 0.0054(12) -0.0002(11) 0.0032(13)
C17 0.0474(15) 0.0786(18) 0.0458(13) 0.0052(13) -0.0022(11) -0.0011(13)
C19 0.0481(14) 0.085(2) 0.0583(15) 0.0110(14) 0.0098(12) -0.0119(14)
C20 0.080(2) 0.082(2) 0.085(2) -0.0168(19) 0.0254(17) -0.0169(18)
C21 0.106(3) 0.073(2) 0.084(2) 0.022(2) 0.0057(19) 0.0135(17)
C22 0.078(2) 0.103(3) 0.0664(19) 0.018(2) -0.0026(16) 0.0016(18)
C23 0.0619(17) 0.085(2) 0.0664(17) -0.0035(17) 0.0103(14) 0.0022(16)
C24 0.0689(18) 0.0659(19) 0.0648(16) 0.0084(16) 0.0099(14) 0.0036(15)

loop_
_atom_type_symbol
_atom_type_description
_atom_type_scat_dispersion_real
_atom_type_scat_dispersion_imag
_atom_type_scat_source
C C 0.0033 0.0016 'International Tables Vol C Tables 4.2.6.8 and 6.1.1.4'
H H 0.0000 0.0000 'International Tables Vol C Tables 4.2.6.8 and 6.1.1.4'
O O 0.0106 0.0060 'International Tables Vol C Tables 4.2.6.8 and 6.1.1.4'
N N 0.0061 0.0033 'International Tables Vol C Tables 4.2.6.8 and 6.1.1.4'

loop_
_geom_angle_atom_site_label_1
_geom_angle_atom_site_label_2
_geom_angle_atom_site_label_3
_geom_angle
_geom_angle_publ_flag
O5 C181 C19 106.2(7) ?
O5 C181 H18A 110.5 ?
C19 C181 H18A 110.5 ?
O5 C181 H18B 110.5 ?
C19 C181 H18B 110.5 ?
H18A C181 H18B 108.7 ?
O5 C182 C19 106.2(8) ?
O5 C182 H18C 110.5 ?
C19 C182 H18C 110.5 ?
O5 C182 H18D 110.5 ?
C19 C182 H18D 110.5 ?
H18C C182 H18D 108.7 ?
C5 O1 C1 121.51(15) ?
C5 N1 C6 119.75(18) ?
C5 N1 H1 119.5(12) ?
C6 N1 H1 120.0(11) ?
C17 O5 C182 123.1(5) ?
C17 O5 C181 110.1(5) ?
C182 O5 C181 23.5(9) ?
O1 C1 C4 110.1(2) ?
O1 C1 C3 101.55(18) ?
C4 C1 C3 111.9(2) ?
O1 C1 C2 109.41(19) ?
C4 C1 C2 112.3(2) ?
C3 C1 C2 111.0(2) ?
C1 C2 H2C 112.6(13) ?
C1 C2 H2A 108.7(15) ?
H2C C2 H2A 110(2) ?
C1 C2 H2B 109.2(16) ?
H2C C2 H2B 107(2) ?
H2A C2 H2B 110(2) ?
C1 C3 H3A 111.4(14) ?
C1 C3 H3B 110.9(15) ?
H3A C3 H3B 107(2) ?
C1 C3 H3C 109.1(17) ?
H3A C3 H3C 110(2) ?
H3B C3 H3C 109(2) ?
C1 C4 H4B 112.5(14) ?
C1 C4 H4A 110.7(17) ?
H4B C4 H4A 111(2) ?
C1 C4 H4C 113.1(17) ?
H4B C4 H4C 106(2) ?
H4A C4 H4C 103(2) ?
O2 C5 O1 126.65(18) ?
O2 C5 N1 123.17(19) ?
O1 C5 N1 110.19(18) ?
N1 C6 C14 112.55(16) yes
N1 C6 C7 110.67(18) ?
C14 C6 C7 108.91(16) ?
N1 C6 H6 108.6(9) ?
C14 C6 H6 107.2(9) ?
C7 C6 H6 108.8(9) ?
C8 C7 C6 113.67(17) ?
C8 C7 H72 110.2(12) ?
C6 C7 H72 106.0(12) ?
C8 C7 H71 109.8(12) ?
C6 C7 H71 106.5(12) ?
H72 C7 H71 110.6(17) ?
C9 C8 C13 117.7(2) ?
C9 C8 C7 121.2(2) ?
C13 C8 C7 121.1(2) ?
C8 C9 C10 121.3(3) ?
C8 C9 H9 120.5(12) ?
C10 C9 H9 118.1(12) ?
C11 C10 C9 119.5(3) ?
C11 C10 H10 121.8(14) ?
C9 C10 H10 118.6(14) ?
C12 C11 C10 120.2(3) ?
C12 C11 H11 120.7(17) ?
C10 C11 H11 119.1(17) ?
C11 C12 C13 120.1(3) ?
C11 C12 H12 126.5(18) ?
C13 C12 H12 113.4(18) ?
C12 C13 C8 121.1(3) ?
C12 C13 H13 122.5(14) ?
C8 C13 H13 116.3(14) ?
O3 C14 C15 121.60(19) yes
O3 C14 C6 121.25(18) yes
C15 C14 C6 117.15(19) yes
C14 C15 C16 114.96(19) yes
C14 C15 H152 107.6(12) ?
C16 C15 H152 112.2(12) ?
C14 C15 H151 105.4(12) ?
C16 C15 H151 108.6(12) ?
H152 C15 H151 107.7(17) ?
C17 C16 C15 112.0(2) yes
C17 C16 H162 108.5(12) ?
C15 C16 H162 108.8(13) ?
C17 C16 H161 108.3(12) ?
C15 C16 H161 107.9(12) ?
H162 C16 H161 111.4(18) ?
O4 C17 O5 122.3(2) yes
O4 C17 C16 124.7(2) yes
O5 C17 C16 113.0(2) yes
C24 C19 C20 117.8(3) ?
C24 C19 C181 129.7(5) ?
C20 C19 C181 112.3(5) ?
C24 C19 C182 113.2(6) ?
C20 C19 C182 127.7(6) ?
C181 C19 C182 22.9(9) ?
C19 C20 C21 120.3(3) ?
C19 C20 H20 123.2(17) ?
C21 C20 H20 116.5(17) ?
C22 C21 C20 120.0(3) ?
C22 C21 H21 121(2) ?
C20 C21 H21 119(2) ?
C21 C22 C23 120.7(3) ?
C21 C22 H22 121.7(16) ?
C23 C22 H22 117.6(16) ?
C22 C23 C24 119.6(3) ?
C22 C23 H23 124.8(15) ?
C24 C23 H23 115.6(15) ?
C19 C24 C23 121.7(3) ?
C19 C24 H24 121.7(16) ?
C23 C24 H24 116.4(16) ?

loop_
_geom_bond_atom_site_label_1
_geom_bond_atom_site_label_2
_geom_bond_distance
_geom_bond_publ_flag
C181 O5 1.496(10) ?
C181 C19 1.519(10) ?
C181 H18A 0.9700 ?
C181 H18B 0.9700 ?
C182 O5 1.481(10) ?
C182 C19 1.534(11) ?
C182 H18C 0.9700 ?
C182 H18D 0.9700 ?
O1 C5 1.338(2) yes
O1 C1 1.475(2) yes
N1 C5 1.343(2) yes
N1 C6 1.446(3) yes
N1 H1 0.844(17) ?
O3 C14 1.208(2) yes
O2 C5 1.211(2) ?
O5 C17 1.313(3) yes
O4 C17 1.197(3) yes
C1 C4 1.502(3) ?
C1 C3 1.508(3) ?
C1 C2 1.511(3) ?
C2 H2C 1.00(2) ?
C2 H2A 0.95(2) ?
C2 H2B 0.92(3) ?
C3 H3A 0.95(2) ?
C3 H3B 0.94(2) ?
C3 H3C 1.01(3) ?
C4 H4B 1.05(3) ?
C4 H4A 0.86(3) ?
C4 H4C 0.96(3) ?
C6 C14 1.514(3) yes
C6 C7 1.531(3) ?
C6 H6 0.945(16) ?
C7 C8 1.507(3) ?
C7 H72 0.97(2) ?
C7 H71 0.98(2) ?
C8 C9 1.372(3) ?
C8 C13 1.380(3) ?
C9 C10 1.388(3) ?
C9 H9 0.91(2) ?
C10 C11 1.364(4) ?
C10 H10 0.99(2) ?
C11 C12 1.359(4) ?
C11 H11 0.92(3) ?
C12 C13 1.378(4) ?
C12 H12 0.94(3) ?
C13 H13 0.94(2) ?
C14 C15 1.504(3) yes
C15 C16 1.516(3) yes
C15 H152 0.935(19) ?
C15 H151 0.98(2) ?
C16 C17 1.491(3) yes
C16 H162 1.01(2) ?
C16 H161 0.99(2) ?
C19 C24 1.367(3) ?
C19 C20 1.384(4) ?
C20 C21 1.388(4) ?
C20 H20 0.89(3) ?
C21 C22 1.351(4) ?
C21 H21 0.95(3) ?
C22 C23 1.352(4) ?
C22 H22 1.01(3) ?
C23 C24 1.375(3) ?
C23 H23 1.05(3) ?
C24 H24 0.91(2) ?

loop_
_geom_hbond_atom_site_label_D
_geom_hbond_atom_site_label_H
_geom_hbond_atom_site_label_A
_geom_hbond_site_symmetry_A
_geom_hbond_distance_DH
_geom_hbond_distance_HA
_geom_hbond_distance_DA
_geom_hbond_angle_DHA
_geom_hbond_publ_flag
N1 H1 O3 3_765 0.84(2) 2.295(17) 3.1330(10) 172(2) yes

loop_
_geom_torsion_atom_site_label_1
_geom_torsion_atom_site_label_2
_geom_torsion_atom_site_label_3
_geom_torsion_atom_site_label_4
_geom_torsion
C19 C182 O5 C17 -135.1(5)
C19 C182 O5 C181 -73.3(19)
C19 C181 O5 C17 -156.6(6)
C19 C181 O5 C182 75.3(19)
C5 O1 C1 C4 60.2(3)
C5 O1 C1 C3 179.0(2)
C5 O1 C1 C2 -63.7(2)
C1 O1 C5 O2 -3.8(3)
C1 O1 C5 N1 176.37(16)
C6 N1 C5 O2 -2.3(3)
C6 N1 C5 O1 177.61(17)
C5 N1 C6 C14 -69.5(2)
C5 N1 C6 C7 168.39(18)
N1 C6 C7 C8 -67.1(3)
C14 C6 C7 C8 168.64(19)
C6 C7 C8 C9 106.5(2)
C6 C7 C8 C13 -73.5(3)
C13 C8 C9 C10 0.0(3)
C7 C8 C9 C10 -179.9(2)
C8 C9 C10 C11 1.2(4)
C9 C10 C11 C12 -1.2(4)
C10 C11 C12 C13 0.1(4)
C11 C12 C13 C8 1.1(4)
C9 C8 C13 C12 -1.1(3)
C7 C8 C13 C12 178.8(2)
N1 C6 C14 O3 -40.1(3)
C7 C6 C14 O3 83.0(2)
N1 C6 C14 C15 139.93(19)
C7 C6 C14 C15 -97.0(2)
O3 C14 C15 C16 -37.0(3)
C6 C14 C15 C16 143.0(2)
C14 C15 C16 C17 -80.4(3)
C182 O5 C17 O4 15.9(7)
C181 O5 C17 O4 -6.0(6)
C182 O5 C17 C16 -163.3(6)
C181 O5 C17 C16 174.7(6)
C15 C16 C17 O4 2.2(3)
C15 C16 C17 O5 -178.6(2)
O5 C181 C19 C24 -23.8(11)
O5 C181 C19 C20 150.2(6)
O5 C181 C19 C182 -73(2)
O5 C182 C19 C24 -65.6(8)
O5 C182 C19 C20 128.3(6)
O5 C182 C19 C181 75.1(18)
C24 C19 C20 C21 -2.4(4)
C181 C19 C20 C21 -177.2(6)
C182 C19 C20 C21 163.1(6)
C19 C20 C21 C22 1.7(4)
C20 C21 C22 C23 -0.2(5)
C21 C22 C23 C24 -0.5(4)
C20 C19 C24 C23 1.7(4)
C181 C19 C24 C23 175.5(6)
C182 C19 C24 C23 -165.8(5)
C22 C23 C24 C19 -0.3(4)
